data_9014445
loop_
_publ_author_name
'Mehmel, M.'
'Nespital, W.'

_publ_section_title
;
 Kristalloqraphische und roentgenoqraphische Untersuchungen am Kaliumbleichlorid
 _cod_database_code 1010029
;
_journal_name_full 'Zeitschrift fur Kristallographie'
_journal_page_first 345
_journal_page_last 355
_journal_volume 88
_journal_year 1934
_chemical_formula_sum 'Cl8 K3 Pb2'
_space_group_IT_number 2
_symmetry_space_group_name_Hall '-P 1'
_symmetry_space_group_name_H-M 'P -1'
_cell_angle_alpha 90
_cell_angle_beta 113
_cell_angle_gamma 90
_cell_length_a 14.35
_cell_length_b 9.05
_cell_length_c 14.5
_cell_formula_units_Z 4
_cell_volume 1733.383
_database_code_amcsd 0016965
_exptl_crystal_density_diffrn 3.124
_cod_duplicate_entry 1010029
_cod_original_sg_symbol_H-M 'P 1 -1 1'
_cod_original_formula_sum 'K3 Pb2 Cl8'
_cod_database_code 9014445
_amcsd_formula_title 'Cl9 H2 K3 O Pb3'

loop_
_space_group_symop_operation_xyz
x,y,z
-x,-y,-z

loop_
_atom_site_label
_atom_site_fract_x
_atom_site_fract_y
_atom_site_fract_z
K1 0.00000 0.00000 0.00000
K2 0.50000 0.50000 0.00000
K3 0.00000 0.50000 0.50000
K4 0.50000 0.00000 0.50000
K5 0.25000 0.00000 0.25000
K6 0.25000 0.00000 0.75000
K7 0.25000 0.50000 0.25000
K8 0.25000 0.50000 0.75000
Pb1 0.25000 0.25000 0.00000
Pb2 0.25000 0.75000 0.00000
Pb3 0.25000 0.25000 0.50000
Pb4 0.25000 0.75000 0.50000
Cl1 0.14440 0.24170 0.10560
Cl2 -0.10560 0.24170 -0.14440
Cl3 -0.12500 0.04720 0.12500
Cl4 0.64440 0.74170 0.10460
Cl5 0.39440 0.74170 -0.14440
Cl6 0.37500 0.54720 0.12500
Cl7 0.14440 0.74170 0.60560
Cl8 -0.10560 0.74170 0.35560
Cl9 -0.12500 0.54720 0.62500
Cl10 0.64440 0.24170 0.60560
Cl11 0.39440 0.24170 0.35560
Cl12 0.37500 0.04720 0.62500
Cl13 0.37500 -0.04720 0.12500
Cl14 0.12500 0.04720 0.37500
Cl15 0.62500 0.54720 0.37500
Cl16 0.12500 0.54720 -0.12500

loop_
_cod_related_entry_id
_cod_related_entry_database
_cod_related_entry_code
1 AMCSD 0016965
